data_7224483
loop_
_publ_author_name
'Aulakh, Darpandeep'
'Nicoletta, Anthony P.'
'Varghese, Juby R.'
'Wriedt, Mario'

_publ_section_title
;
 The structural diversity and properties of nine new viologen based
 zwitterionic metal--organic frameworks
;
_journal_issue 12
_journal_name_full CrystEngComm
_journal_page_first 2189
_journal_paper_doi 10.1039/C6CE00284F
_journal_volume 18
_journal_year 2016
_chemical_formula_moiety 'C52 H50 Br N4 O18 S2'
_chemical_formula_sum 'C52 H50 Br N4 O18 S2'
_chemical_formula_weight 1162.99
_chemical_name_systematic
;
 ?
;
_space_group_crystal_system monoclinic
_space_group_IT_number 14
_space_group_name_Hall '-P 2yn'
_space_group_name_H-M_alt 'P 1 21/n 1'
_symmetry_space_group_name_Hall '-P 2yn'
_symmetry_space_group_name_H-M 'P 1 21/n 1'
_atom_sites_solution_hydrogens mixed
_audit_creation_method SHELXL-2013
_audit_update_record
;
2015-12-07 deposited with the CCDC.
2016-02-25 downloaded from the CCDC.
;
_cell_angle_alpha 90
_cell_angle_beta 104.077(3)
_cell_angle_gamma 90
_cell_formula_units_Z 2
_cell_length_a 12.4860(10)
_cell_length_b 14.7786(10)
_cell_length_c 13.7673(10)
_cell_measurement_reflns_used 38298
_cell_measurement_temperature 170(2)
_cell_measurement_theta_max 28.383
_cell_measurement_theta_min 1.976
_cell_volume 2464.1(3)
_computing_cell_refinement 'APEX2 (Bruker, 2013)'
_computing_data_collection 'APEX2 (Bruker, 2013)'
_computing_data_reduction 'APEX2 (Bruker, 2013)'
_computing_molecular_graphics 'SHELXP-2014/6 (Sheldrick, 2014)'
_computing_structure_refinement 'SHELXL-2014/6 (Sheldrick, 2014)'
_computing_structure_solution 'SHELXT-2014/6 (Sheldrick, 2014)'
_diffrn_ambient_temperature 170(2)
_diffrn_measured_fraction_theta_full 0.998
_diffrn_measured_fraction_theta_max 0.993
_diffrn_measurement_device_type 'Bruker APEX II CCD area detector'
_diffrn_measurement_method 'omega scans'
_diffrn_radiation_type MoK\a
_diffrn_radiation_wavelength 0.71073
_diffrn_reflns_av_R_equivalents 0.0476
_diffrn_reflns_av_unetI/netI 0.0398
_diffrn_reflns_Laue_measured_fraction_full 0.998
_diffrn_reflns_Laue_measured_fraction_max 0.993
_diffrn_reflns_limit_h_max 16
_diffrn_reflns_limit_h_min -16
_diffrn_reflns_limit_k_max 19
_diffrn_reflns_limit_k_min -19
_diffrn_reflns_limit_l_max 18
_diffrn_reflns_limit_l_min -18
_diffrn_reflns_number 38298
_diffrn_reflns_point_group_measured_fraction_full 0.998
_diffrn_reflns_point_group_measured_fraction_max 0.993
_diffrn_reflns_theta_full 25.242
_diffrn_reflns_theta_max 28.383
_diffrn_reflns_theta_min 1.976
_diffrn_source 'fine-focus sealed tube'
_exptl_absorpt_coefficient_mu 1.003
_exptl_absorpt_correction_T_max 0.899
_exptl_absorpt_correction_T_min 0.826
_exptl_absorpt_correction_type multi-scan
_exptl_absorpt_process_details 'SADABS (Sheldrick 2014)'
_exptl_crystal_colour 'clear white'
_exptl_crystal_density_diffrn 1.567
_exptl_crystal_description plates
_exptl_crystal_F_000 1202
_exptl_crystal_size_max 0.20
_exptl_crystal_size_mid 0.16
_exptl_crystal_size_min 0.11
_refine_diff_density_max 0.892
_refine_diff_density_min -0.627
_refine_diff_density_rms 0.071
_refine_ls_extinction_method none
_refine_ls_goodness_of_fit_ref 1.013
_refine_ls_hydrogen_treatment constr
_refine_ls_matrix_type full
_refine_ls_number_parameters 352
_refine_ls_number_reflns 6127
_refine_ls_number_restraints 0
_refine_ls_restrained_S_all 1.013
_refine_ls_R_factor_all 0.0672
_refine_ls_R_factor_gt 0.0386
_refine_ls_shift/su_max 0.002
_refine_ls_shift/su_mean 0.000
_refine_ls_structure_factor_coef Fsqd
_refine_ls_weighting_details 'w=1/[\s^2^(Fo^2^)+(0.0483P)^2^+1.2838P] where P=(Fo^2^+2Fc^2^)/3'
_refine_ls_weighting_scheme calc
_refine_ls_wR_factor_gt 0.0888
_refine_ls_wR_factor_ref 0.1009
_reflns_Friedel_coverage 0.000
_reflns_number_gt 4444
_reflns_number_total 6127
_reflns_threshold_expression 'I > 2\s(I)'
_cod_data_source_file c6ce00284f2.cif
_cod_data_source_block jv65
_cod_depositor_comments 'Adding full bibliography for 7224483--7224492.cif.'
_cod_database_code 7224483
_shelx_space_group_comment
;
The symmetry employed for this shelxl refinement is uniquely defined
by the following loop, which should always be used as a source of
symmetry information in preference to the above space-group names.
They are only intended as comments.
;
_shelxl_version_number 2013-3

loop_
_space_group_symop_operation_xyz
'x, y, z'
'-x+1/2, y+1/2, -z+1/2'
'-x, -y, -z'
'x-1/2, -y-1/2, z-1/2'

loop_
_atom_site_label
_atom_site_type_symbol
_atom_site_fract_x
_atom_site_fract_y
_atom_site_fract_z
_atom_site_U_iso_or_equiv
_atom_site_adp_type
_atom_site_occupancy
_atom_site_site_symmetry_order
_atom_site_calc_flag
_atom_site_refinement_flags_posn
_atom_site_refinement_flags_adp
_atom_site_refinement_flags_occupancy
Br1 Br 0.0000 0.0000 0.0000 0.03336(10) Uani 1 2 d S . P
S11 S 0.54144(4) 0.42269(3) -0.13112(4) 0.01829(12) Uani 1 1 d . . .
N1 N 0.75735(14) 0.20555(12) -0.24868(13) 0.0211(4) Uani 1 1 d . . .
N2 N 0.71040(14) 0.32181(12) -0.75278(12) 0.0203(4) Uani 1 1 d . . .
O1 O 0.32663(13) -0.02975(12) -0.11326(13) 0.0321(4) Uani 1 1 d . . .
H1 H 0.2775 -0.0683 -0.1120 0.048 Uiso 1 1 calc R U .
O2 O 0.42350(14) -0.15233(11) -0.13629(13) 0.0350(4) Uani 1 1 d . . .
O3 O 1.08900(13) 0.64429(11) -0.86444(12) 0.0329(4) Uani 1 1 d . . .
O4 O 1.17168(12) 0.51419(10) -0.88804(12) 0.0276(4) Uani 1 1 d . . .
H4 H 1.2223 0.5489 -0.8957 0.041 Uiso 1 1 calc R U .
O11 O 0.53748(14) 0.51232(10) -0.17423(12) 0.0310(4) Uani 1 1 d . . .
O12 O 0.65506(11) 0.39078(11) -0.09358(11) 0.0264(3) Uani 1 1 d . . .
O13 O 0.47917(12) 0.35606(10) -0.20148(11) 0.0280(3) Uani 1 1 d . . .
O14 O 0.48745(13) 0.42717(10) -0.04354(11) 0.0260(3) Uani 1 1 d . . .
H14 H 0.4964 0.3777 -0.0126 0.039 Uiso 1 1 calc R U .
C1 C 0.41660(18) -0.07131(16) -0.12484(15) 0.0251(5) Uani 1 1 d . . .
C2 C 0.50874(18) -0.00619(14) -0.12418(15) 0.0218(4) Uani 1 1 d . . .
C3 C 0.49517(18) 0.08613(15) -0.11233(16) 0.0248(5) Uani 1 1 d . . .
H3 H 0.4276 0.1082 -0.1014 0.030 Uiso 1 1 calc R U .
C4 C 0.57885(19) 0.14612(15) -0.11631(16) 0.0256(5) Uani 1 1 d . . .
H4A H 0.5687 0.2091 -0.1083 0.031 Uiso 1 1 calc R U .
C5 C 0.67781(17) 0.11425(14) -0.13206(14) 0.0214(4) Uani 1 1 d . . .
C6 C 0.69268(18) 0.02122(15) -0.14160(16) 0.0240(5) Uani 1 1 d . . .
H6 H 0.7610 -0.0011 -0.1506 0.029 Uiso 1 1 calc R U .
C7 C 0.60831(18) -0.03848(15) -0.13804(15) 0.0236(4) Uani 1 1 d . . .
H7 H 0.6186 -0.1016 -0.1451 0.028 Uiso 1 1 calc R U .
C8 C 0.76730(19) 0.18053(15) -0.14084(15) 0.0257(5) Uani 1 1 d . . .
H8A H 0.7612 0.2357 -0.1018 0.031 Uiso 1 1 calc R U .
H8B H 0.8406 0.1531 -0.1126 0.031 Uiso 1 1 calc R U .
C9 C 0.68705(18) 0.27092(15) -0.29171(16) 0.0252(5) Uani 1 1 d . . .
H9 H 0.6448 0.3019 -0.2533 0.030 Uiso 1 1 calc R U .
C10 C 0.67538(18) 0.29358(14) -0.39036(16) 0.0235(4) Uani 1 1 d . . .
H10 H 0.6247 0.3396 -0.4198 0.028 Uiso 1 1 calc R U .
C11 C 0.73759(17) 0.24940(14) -0.44790(15) 0.0202(4) Uani 1 1 d . . .
C12 C 0.8086(2) 0.18148(16) -0.40108(17) 0.0297(5) Uani 1 1 d . . .
H12 H 0.8518 0.1491 -0.4375 0.036 Uiso 1 1 calc R U .
C13 C 0.81673(19) 0.16097(16) -0.30203(17) 0.0290(5) Uani 1 1 d . . .
H13 H 0.8654 0.1143 -0.2710 0.035 Uiso 1 1 calc R U .
C14 C 0.72830(17) 0.27455(14) -0.55473(15) 0.0202(4) Uani 1 1 d . . .
C15 C 0.6540(2) 0.33968(18) -0.60292(19) 0.0411(7) Uani 1 1 d . . .
H15 H 0.6075 0.3689 -0.5674 0.049 Uiso 1 1 calc R U .
C16 C 0.6465(2) 0.36260(18) -0.70096(18) 0.0359(6) Uani 1 1 d . . .
H16 H 0.5956 0.4078 -0.7322 0.043 Uiso 1 1 calc R U .
C17 C 0.78210(18) 0.25839(15) -0.70897(16) 0.0248(5) Uani 1 1 d . . .
H17 H 0.8264 0.2293 -0.7468 0.030 Uiso 1 1 calc R U .
C18 C 0.79366(17) 0.23396(15) -0.61072(15) 0.0230(4) Uani 1 1 d . . .
H18 H 0.8463 0.1894 -0.5811 0.028 Uiso 1 1 calc R U .
C19 C 0.70313(18) 0.34745(16) -0.86002(15) 0.0245(5) Uani 1 1 d . . .
H19A H 0.6349 0.3828 -0.8864 0.029 Uiso 1 1 calc R U .
H19B H 0.6994 0.2920 -0.9010 0.029 Uiso 1 1 calc R U .
C20 C 0.80242(17) 0.40297(14) -0.86789(14) 0.0205(4) Uani 1 1 d . . .
C21 C 0.80074(17) 0.49684(15) -0.85805(15) 0.0227(4) Uani 1 1 d . . .
H21 H 0.7362 0.5259 -0.8486 0.027 Uiso 1 1 calc R U .
C22 C 0.89276(17) 0.54801(15) -0.86200(15) 0.0231(4) Uani 1 1 d . . .
H22 H 0.8908 0.6120 -0.8558 0.028 Uiso 1 1 calc R U .
C23 C 0.98780(17) 0.50583(14) -0.87502(14) 0.0196(4) Uani 1 1 d . . .
C24 C 1.08709(18) 0.56277(15) -0.87537(15) 0.0235(4) Uani 1 1 d . . .
C25 C 0.98827(17) 0.41235(15) -0.88688(15) 0.0223(4) Uani 1 1 d . . .
H25 H 1.0524 0.3832 -0.8973 0.027 Uiso 1 1 calc R U .
C26 C 0.89595(18) 0.36144(15) -0.88361(15) 0.0235(4) Uani 1 1 d . . .
H26 H 0.8970 0.2977 -0.8922 0.028 Uiso 1 1 calc R U .
O1W O 0.14832(13) -0.12389(11) -0.11204(12) 0.0322(4) Uani 1 1 d . . .
H1WA H 0.1056 -0.1192 -0.1692 0.048 Uiso 1 1 d R U .
H1WB H 0.1169 -0.0901 -0.0785 0.048 Uiso 1 1 d R U .

loop_
_atom_site_aniso_label
_atom_site_aniso_U_11
_atom_site_aniso_U_22
_atom_site_aniso_U_33
_atom_site_aniso_U_23
_atom_site_aniso_U_13
_atom_site_aniso_U_12
Br1 0.02964(18) 0.02918(18) 0.0471(2) -0.00767(15) 0.02064(15) -0.00912(14)
S11 0.0163(2) 0.0180(2) 0.0210(2) 0.00015(19) 0.00523(19) -0.00085(19)
N1 0.0245(9) 0.0189(9) 0.0213(9) 0.0002(7) 0.0085(7) -0.0024(7)
N2 0.0185(8) 0.0216(9) 0.0213(9) 0.0031(7) 0.0060(7) -0.0010(7)
O1 0.0238(8) 0.0366(9) 0.0372(9) 0.0007(8) 0.0097(7) -0.0034(7)
O2 0.0394(10) 0.0272(9) 0.0410(10) -0.0030(7) 0.0149(8) -0.0073(8)
O3 0.0338(9) 0.0256(9) 0.0426(10) -0.0040(7) 0.0157(8) -0.0080(7)
O4 0.0195(8) 0.0307(9) 0.0337(9) 0.0021(7) 0.0083(7) -0.0029(6)
O11 0.0329(9) 0.0232(8) 0.0376(9) 0.0086(7) 0.0098(7) -0.0006(7)
O12 0.0161(7) 0.0293(8) 0.0334(9) 0.0020(7) 0.0056(6) 0.0002(6)
O13 0.0275(8) 0.0300(8) 0.0248(8) -0.0047(7) 0.0032(6) -0.0090(7)
O14 0.0293(8) 0.0229(8) 0.0303(8) -0.0021(7) 0.0157(7) -0.0028(7)
C1 0.0259(11) 0.0302(12) 0.0194(10) 0.0026(9) 0.0057(9) -0.0026(10)
C2 0.0246(10) 0.0238(11) 0.0165(10) 0.0027(8) 0.0042(8) -0.0006(9)
C3 0.0265(11) 0.0248(11) 0.0243(11) 0.0042(9) 0.0085(9) 0.0054(9)
C4 0.0335(12) 0.0188(10) 0.0255(11) 0.0029(8) 0.0093(9) 0.0023(9)
C5 0.0266(11) 0.0220(10) 0.0152(10) 0.0011(8) 0.0044(8) -0.0016(9)
C6 0.0233(11) 0.0256(11) 0.0230(11) 0.0000(8) 0.0053(9) 0.0011(9)
C7 0.0259(11) 0.0201(10) 0.0242(11) -0.0006(9) 0.0051(9) 0.0001(9)
C8 0.0314(12) 0.0262(11) 0.0199(10) 0.0004(9) 0.0068(9) -0.0044(10)
C9 0.0291(12) 0.0214(11) 0.0283(11) -0.0023(9) 0.0133(9) 0.0036(9)
C10 0.0263(11) 0.0197(10) 0.0265(11) 0.0031(8) 0.0102(9) 0.0054(9)
C11 0.0232(10) 0.0172(10) 0.0220(10) -0.0001(8) 0.0092(8) -0.0010(8)
C12 0.0365(13) 0.0290(12) 0.0284(12) 0.0046(9) 0.0172(10) 0.0132(10)
C13 0.0336(12) 0.0271(12) 0.0286(12) 0.0069(9) 0.0121(10) 0.0113(10)
C14 0.0211(10) 0.0178(10) 0.0235(10) 0.0022(8) 0.0089(8) 0.0014(8)
C15 0.0504(16) 0.0456(15) 0.0361(14) 0.0133(12) 0.0271(12) 0.0279(13)
C16 0.0363(14) 0.0407(14) 0.0351(13) 0.0150(11) 0.0172(11) 0.0225(11)
C17 0.0254(11) 0.0267(11) 0.0249(11) 0.0014(9) 0.0110(9) 0.0064(9)
C18 0.0232(11) 0.0222(11) 0.0258(11) 0.0049(8) 0.0100(9) 0.0064(9)
C19 0.0221(11) 0.0300(12) 0.0213(10) 0.0054(9) 0.0051(8) -0.0037(9)
C20 0.0211(10) 0.0241(11) 0.0155(10) 0.0034(8) 0.0027(8) -0.0028(8)
C21 0.0200(10) 0.0265(11) 0.0220(10) 0.0035(9) 0.0058(8) 0.0036(9)
C22 0.0260(11) 0.0208(11) 0.0232(11) 0.0017(8) 0.0073(9) 0.0005(9)
C23 0.0196(10) 0.0229(10) 0.0157(9) 0.0025(8) 0.0029(7) -0.0015(8)
C24 0.0241(11) 0.0275(11) 0.0194(10) 0.0014(9) 0.0061(8) -0.0033(9)
C25 0.0220(10) 0.0248(11) 0.0207(10) 0.0025(8) 0.0060(8) 0.0015(9)
C26 0.0284(11) 0.0200(10) 0.0225(11) 0.0025(8) 0.0070(9) -0.0004(9)
O1W 0.0273(8) 0.0399(10) 0.0291(9) -0.0055(7) 0.0066(7) 0.0014(7)

loop_
_atom_type_symbol
_atom_type_description
_atom_type_scat_dispersion_real
_atom_type_scat_dispersion_imag
_atom_type_scat_source
C C 0.0033 0.0016 'International Tables Vol C Tables 4.2.6.8 and 6.1.1.4'
H H 0.0000 0.0000 'International Tables Vol C Tables 4.2.6.8 and 6.1.1.4'
N N 0.0061 0.0033 'International Tables Vol C Tables 4.2.6.8 and 6.1.1.4'
O O 0.0106 0.0060 'International Tables Vol C Tables 4.2.6.8 and 6.1.1.4'
S S 0.1246 0.1234 'International Tables Vol C Tables 4.2.6.8 and 6.1.1.4'
Br Br -0.2901 2.4595 'International Tables Vol C Tables 4.2.6.8 and 6.1.1.4'

loop_
_geom_angle_atom_site_label_1
_geom_angle_atom_site_label_2
_geom_angle_atom_site_label_3
_geom_angle
O11 S11 O12 111.89(9)
O11 S11 O13 112.60(10)
O12 S11 O13 109.25(9)
O11 S11 O14 107.94(9)
O12 S11 O14 108.22(9)
O13 S11 O14 106.71(9)
C13 N1 C9 120.17(18)
C13 N1 C8 119.80(18)
C9 N1 C8 120.01(17)
C17 N2 C16 119.83(18)
C17 N2 C19 119.59(17)
C16 N2 C19 120.58(18)
O2 C1 O1 124.2(2)
O2 C1 C2 123.8(2)
O1 C1 C2 111.98(19)
C7 C2 C3 119.5(2)
C7 C2 C1 119.39(19)
C3 C2 C1 121.07(19)
C4 C3 C2 120.7(2)
C3 C4 C5 119.9(2)
C4 C5 C6 119.5(2)
C4 C5 C8 119.73(19)
C6 C5 C8 120.78(19)
C7 C6 C5 120.3(2)
C6 C7 C2 120.1(2)
N1 C8 C5 110.64(17)
N1 C9 C10 120.88(19)
C9 C10 C11 120.5(2)
C12 C11 C10 117.01(19)
C12 C11 C14 121.62(18)
C10 C11 C14 121.37(18)
C13 C12 C11 120.2(2)
N1 C13 C12 121.3(2)
C18 C14 C15 116.68(19)
C18 C14 C11 121.59(18)
C15 C14 C11 121.73(18)
C16 C15 C14 121.3(2)
N2 C16 C15 120.5(2)
N2 C17 C18 121.87(19)
C17 C18 C14 119.89(19)
N2 C19 C20 110.61(16)
C26 C20 C21 119.36(19)
C26 C20 C19 120.59(19)
C21 C20 C19 120.05(19)
C22 C21 C20 120.4(2)
C21 C22 C23 120.1(2)
C22 C23 C25 119.25(19)
C22 C23 C24 118.76(19)
C25 C23 C24 122.00(19)
O3 C24 O4 124.2(2)
O3 C24 C23 123.2(2)
O4 C24 C23 112.52(19)
C26 C25 C23 120.5(2)
C20 C26 C25 120.3(2)

loop_
_geom_bond_atom_site_label_1
_geom_bond_atom_site_label_2
_geom_bond_distance
S11 O11 1.4475(15)
S11 O12 1.4648(15)
S11 O13 1.4649(15)
S11 O14 1.5193(15)
N1 C13 1.337(3)
N1 C9 1.342(3)
N1 C8 1.506(3)
N2 C17 1.335(3)
N2 C16 1.336(3)
N2 C19 1.505(3)
O1 C1 1.323(3)
O2 C1 1.214(3)
O3 C24 1.214(3)
O4 C24 1.323(3)
C1 C2 1.498(3)
C2 C7 1.387(3)
C2 C3 1.389(3)
C3 C4 1.381(3)
C4 C5 1.388(3)
C5 C6 1.398(3)
C5 C8 1.513(3)
C6 C7 1.384(3)
C9 C10 1.372(3)
C10 C11 1.399(3)
C11 C12 1.390(3)
C11 C14 1.494(3)
C12 C13 1.376(3)
C14 C18 1.388(3)
C14 C15 1.388(3)
C15 C16 1.373(3)
C17 C18 1.373(3)
C19 C20 1.512(3)
C20 C26 1.382(3)
C20 C21 1.394(3)
C21 C22 1.388(3)
C22 C23 1.390(3)
C23 C25 1.391(3)
C23 C24 1.499(3)
C25 C26 1.386(3)
